data_4320423
loop_
_publ_author_name
'Jun Ho Shin'
'Brian M. Bridgewater'
'David G. Churchill'
'Gerard Parkin'

_publ_section_title
;
 Synthesis and Structural Characterization of PhP[(C5Me4)2], a Monodentate
 Chiral Phosphine Derived from Intramolecular C-C Coupling of
 Tetramethylcyclopentadienyl Groups: An Evaluation of Steric and
 Electronic Properties
;
_journal_name_full 'Inorganic Chemistry'
_journal_page_first 5626
_journal_page_last 5635
_journal_paper_doi 10.1021/ic010443j
_journal_volume 40
_journal_year 2001
_chemical_formula_sum 'C12 H17 O P'
_chemical_formula_weight 208.23
_chemical_name_systematic
;
  ?
;
_space_group_IT_number 4
_symmetry_cell_setting monoclinic
_symmetry_space_group_name_Hall 'P 2yb'
_symmetry_space_group_name_H-M 'P 1 21 1'
_atom_sites_solution_hydrogens geom
_atom_sites_solution_primary direct
_atom_sites_solution_secondary difmap
_audit_creation_method SHELXL-97
_cell_angle_alpha 90.00
_cell_angle_beta 100.712(19)
_cell_angle_gamma 90.00
_cell_formula_units_Z 2
_cell_length_a 6.392(7)
_cell_length_b 7.497(8)
_cell_length_c 12.274(12)
_cell_measurement_temperature 233(2)
_cell_volume 577.9(10)
_computing_cell_refinement 'Bruker SMART'
_computing_data_collection 'Bruker SMART'
_computing_data_reduction 'Bruker SAINT'
_computing_molecular_graphics 'Bruker SHELXTL'
_computing_publication_material 'Bruker SHELXTL'
_computing_structure_refinement 'SHELXL-97 (Sheldrick, 1997)'
_computing_structure_solution 'SHELXS-97 (Sheldrick, 1990)'
_diffrn_ambient_temperature 233(2)
_diffrn_measured_fraction_theta_full 0.923
_diffrn_measured_fraction_theta_max 0.923
_diffrn_measurement_device_type 'CCD area detector'
_diffrn_measurement_method 'phi and omega scans'
_diffrn_radiation_monochromator graphite
_diffrn_radiation_source 'fine-focus sealed tube'
_diffrn_radiation_type MoK\a
_diffrn_radiation_wavelength 0.71073
_diffrn_reflns_av_R_equivalents 0.0360
_diffrn_reflns_av_sigmaI/netI 0.0909
_diffrn_reflns_limit_h_max 8
_diffrn_reflns_limit_h_min -8
_diffrn_reflns_limit_k_max 9
_diffrn_reflns_limit_k_min -8
_diffrn_reflns_limit_l_max 7
_diffrn_reflns_limit_l_min -16
_diffrn_reflns_number 3767
_diffrn_reflns_theta_full 28.22
_diffrn_reflns_theta_max 28.22
_diffrn_reflns_theta_min 1.69
_exptl_absorpt_coefficient_mu 0.205
_exptl_absorpt_correction_T_max 0.9898
_exptl_absorpt_correction_T_min 0.9798
_exptl_absorpt_correction_type none
_exptl_crystal_density_diffrn 1.197
_exptl_crystal_density_method 'not measured'
_exptl_crystal_F_000 224
_exptl_crystal_size_max 0.10
_exptl_crystal_size_mid 0.10
_exptl_crystal_size_min 0.05
_refine_diff_density_max 0.187
_refine_diff_density_min -0.265
_refine_diff_density_rms 0.048
_refine_ls_abs_structure_details 'Flack H D (1983), Acta Cryst. A39, 876-881'
_refine_ls_abs_structure_Flack 0.18(15)
_refine_ls_extinction_coef 0.025(4)
_refine_ls_extinction_expression Fc^*^=kFc[1+0.001xFc^2^\l^3^/sin(2\q)]^-1/4^
_refine_ls_extinction_method SHELXL
_refine_ls_goodness_of_fit_ref 1.023
_refine_ls_hydrogen_treatment mixed
_refine_ls_matrix_type full
_refine_ls_number_parameters 131
_refine_ls_number_reflns 2335
_refine_ls_number_restraints 1
_refine_ls_restrained_S_all 1.023
_refine_ls_R_factor_all 0.0949
_refine_ls_R_factor_gt 0.0518
_refine_ls_shift/su_max 0.002
_refine_ls_shift/su_mean 0.000
_refine_ls_structure_factor_coef Fsqd
_refine_ls_weighting_details 'calc w=1/[\s^2^(Fo^2^)+(0.0350P)^2^+0.0000P] where P=(Fo^2^+2Fc^2^)/3'
_refine_ls_weighting_scheme calc
_refine_ls_wR_factor_gt 0.0885
_refine_ls_wR_factor_ref 0.0985
_reflns_number_gt 1536
_reflns_number_total 2335
_reflns_threshold_expression >2sigma(I)
_cod_data_source_file ic010443j_13.cif
_cod_data_source_block js10
_cod_depositor_comments
;
The following automatic conversions were performed:

'_symmetry_cell_setting' value 'Monoclinic' changed to 'monoclinic'
according to the built-in table from CIF Core dictionary named
'cif_core.dic' version 2.4.1 from 2010-06-29.

Automatic conversion script
Id: cif_fix_values 1646 2011-03-28 12:23:43Z adriana 
;
_cod_database_code 4320423

loop_
_symmetry_equiv_pos_as_xyz
'x, y, z'
'-x, y+1/2, -z'

loop_
_atom_site_label
_atom_site_type_symbol
_atom_site_fract_x
_atom_site_fract_y
_atom_site_fract_z
_atom_site_U_iso_or_equiv
_atom_site_adp_type
_atom_site_occupancy
_atom_site_symmetry_multiplicity
_atom_site_calc_flag
_atom_site_refinement_flags
_atom_site_disorder_assembly
_atom_site_disorder_group
P P 0.95731(13) 0.23373(14) 0.30153(6) 0.0352(2) Uani 1 1 d . . .
O O 0.8302(4) 0.1098(3) 0.35819(18) 0.0486(7) Uani 1 1 d . . .
C1 C 0.8416(6) 0.6041(6) 0.2994(3) 0.0596(12) Uani 1 1 d . . .
H1A H 0.8790 0.6266 0.2276 0.089 Uiso 1 1 calc R . .
H1B H 0.8598 0.7125 0.3432 0.089 Uiso 1 1 calc R . .
H1C H 0.6943 0.5656 0.2893 0.089 Uiso 1 1 calc R . .
C2 C 0.9862(6) 0.4579(5) 0.3595(3) 0.0427(10) Uani 1 1 d . . .
H2A H 0.9525 0.4492 0.4348 0.051 Uiso 1 1 calc R . .
C3 C 1.2270(6) 0.4986(6) 0.3753(3) 0.0488(11) Uani 1 1 d . . .
H3A H 1.2623 0.5474 0.3069 0.059 Uiso 1 1 calc R . .
H3B H 1.2681 0.5858 0.4349 0.059 Uiso 1 1 calc R . .
C4 C 1.3429(6) 0.3226(5) 0.4049(3) 0.0473(10) Uani 1 1 d . . .
H4A H 1.3287 0.2851 0.4797 0.057 Uiso 1 1 calc R . .
H4B H 1.4947 0.3359 0.4028 0.057 Uiso 1 1 calc R . .
C5 C 1.2418(5) 0.1847(5) 0.3197(2) 0.0374(10) Uani 1 1 d . . .
H5A H 1.2884 0.2114 0.2488 0.045 Uiso 1 1 calc R . .
C6 C 1.2972(6) -0.0086(5) 0.3491(3) 0.0506(12) Uani 1 1 d . . .
H6A H 1.2576 -0.0369 0.4197 0.076 Uiso 1 1 calc R . .
H6B H 1.4491 -0.0264 0.3545 0.076 Uiso 1 1 calc R . .
H6C H 1.2203 -0.0859 0.2920 0.076 Uiso 1 1 calc R . .
C11 C 0.8519(5) 0.2433(6) 0.1532(2) 0.0353(7) Uani 1 1 d . . .
C12 C 0.9539(6) 0.3341(5) 0.0792(3) 0.0421(9) Uani 1 1 d . . .
H12A H 1.0826 0.3939 0.1055 0.051 Uiso 1 1 calc R . .
C13 C 0.8677(6) 0.3372(6) -0.0332(3) 0.0486(10) Uani 1 1 d . . .
H13A H 0.9364 0.4006 -0.0826 0.058 Uiso 1 1 calc R . .
C14 C 0.6803(6) 0.2467(7) -0.0724(3) 0.0491(9) Uani 1 1 d . . .
H14A H 0.6222 0.2481 -0.1486 0.059 Uiso 1 1 calc R . .
C15 C 0.5794(6) 0.1554(5) -0.0010(3) 0.0524(11) Uani 1 1 d . . .
H15A H 0.4524 0.0937 -0.0282 0.063 Uiso 1 1 calc R . .
C16 C 0.6641(5) 0.1535(5) 0.1120(3) 0.0434(10) Uani 1 1 d . . .
H16A H 0.5935 0.0908 0.1608 0.052 Uiso 1 1 calc R . .

loop_
_atom_site_aniso_label
_atom_site_aniso_U_11
_atom_site_aniso_U_22
_atom_site_aniso_U_33
_atom_site_aniso_U_23
_atom_site_aniso_U_13
_atom_site_aniso_U_12
P 0.0269(4) 0.0479(5) 0.0308(4) 0.0027(6) 0.0052(3) -0.0019(6)
O 0.0381(16) 0.0650(19) 0.0442(14) 0.0122(13) 0.0121(12) -0.0083(14)
C1 0.055(3) 0.053(3) 0.073(3) -0.004(2) 0.017(2) 0.011(2)
C2 0.038(2) 0.055(3) 0.0377(19) -0.0027(18) 0.0126(18) 0.000(2)
C3 0.041(2) 0.056(3) 0.047(2) -0.008(2) 0.0008(19) -0.012(2)
C4 0.034(2) 0.055(3) 0.051(2) -0.004(2) 0.0029(19) -0.004(2)
C5 0.0293(19) 0.052(3) 0.0302(18) 0.0031(16) 0.0050(15) 0.0018(17)
C6 0.040(3) 0.060(3) 0.050(2) 0.008(2) 0.005(2) 0.005(2)
C11 0.0281(16) 0.040(2) 0.0369(15) -0.004(2) 0.0049(13) 0.002(2)
C12 0.034(2) 0.049(2) 0.041(2) -0.0025(18) 0.0026(18) -0.010(2)
C13 0.051(3) 0.057(3) 0.038(2) 0.0038(18) 0.010(2) -0.008(2)
C14 0.057(2) 0.055(2) 0.0309(16) -0.002(3) -0.0027(16) 0.001(3)
C15 0.046(2) 0.063(3) 0.043(2) -0.0049(19) -0.0050(19) -0.013(2)
C16 0.032(2) 0.057(3) 0.041(2) 0.0008(17) 0.0054(17) -0.0115(18)

loop_
_atom_type_symbol
_atom_type_description
_atom_type_scat_dispersion_real
_atom_type_scat_dispersion_imag
_atom_type_scat_source
C C 0.0033 0.0016 'International Tables Vol C Tables 4.2.6.8 and 6.1.1.4'
H H 0.0000 0.0000 'International Tables Vol C Tables 4.2.6.8 and 6.1.1.4'
O O 0.0106 0.0060 'International Tables Vol C Tables 4.2.6.8 and 6.1.1.4'
P P 0.1023 0.0942 'International Tables Vol C Tables 4.2.6.8 and 6.1.1.4'

loop_
_geom_angle_atom_site_label_1
_geom_angle_atom_site_label_2
_geom_angle_atom_site_label_3
_geom_angle
_geom_angle_site_symmetry_1
_geom_angle_site_symmetry_3
_geom_angle_publ_flag
O P C2 114.72(17) . . ?
O P C11 111.04(17) . . ?
C2 P C11 110.23(19) . . ?
O P C5 115.75(16) . . ?
C2 P C5 96.41(16) . . ?
C11 P C5 107.72(14) . . ?
C1 C2 C3 114.7(3) . . ?
C1 C2 P 117.6(3) . . ?
C3 C2 P 104.9(3) . . ?
C4 C3 C2 106.7(3) . . ?
C3 C4 C5 107.3(3) . . ?
C6 C5 C4 115.7(3) . . ?
C6 C5 P 113.8(2) . . ?
C4 C5 P 103.4(2) . . ?
C16 C11 C12 118.6(3) . . ?
C16 C11 P 118.6(3) . . ?
C12 C11 P 122.8(3) . . ?
C13 C12 C11 120.7(3) . . ?
C14 C13 C12 119.7(3) . . ?
C15 C14 C13 120.3(3) . . ?
C14 C15 C16 120.2(3) . . ?
C11 C16 C15 120.5(3) . . ?

loop_
_geom_bond_atom_site_label_1
_geom_bond_atom_site_label_2
_geom_bond_distance
_geom_bond_site_symmetry_2
_geom_bond_publ_flag
P O 1.489(3) . ?
P C2 1.821(4) . ?
P C11 1.822(3) . ?
P C5 1.828(4) . ?
C1 C2 1.532(5) . ?
C2 C3 1.546(5) . ?
C3 C4 1.524(5) . ?
C4 C5 1.526(5) . ?
C5 C6 1.519(5) . ?
C11 C16 1.387(4) . ?
C11 C12 1.390(5) . ?
C12 C13 1.387(4) . ?
C13 C14 1.383(5) . ?
C14 C15 1.365(5) . ?
C15 C16 1.392(5) . ?

loop_
_cod_related_entry_id
_cod_related_entry_database
_cod_related_entry_code
1 ChemSpider 30661102
